data_2237791
loop_
_publ_author_name
'Karoui, Sahel'
'Kamoun, Slaheddine'
'Michaud, Fran\,cois'

_publ_section_title
;
 Ethylenediammonium chloride thiocyanate
;
_journal_coeditor_code CV5396
_journal_issue 5
_journal_name_full 'Acta Crystallographica Section E'
_journal_page_first o669
_journal_paper_doi 10.1107/S1600536813008830
_journal_volume 69
_journal_year 2013
_chemical_formula_iupac 'C2 H10 N2 2+, Cl -, S C N -'
_chemical_formula_moiety 'C2 H10 N2 2+, Cl -, C N S -'
_chemical_formula_sum 'C3 H10 Cl N3 S'
_chemical_formula_weight 155.65
_chemical_melting_point 443
_chemical_name_common 'ethane-1,2 diammonium chloride thiocyanate'
_chemical_name_systematic
;
Ethylendiammonium chloride thiocyanate
;
_space_group_IT_number 2
_symmetry_cell_setting triclinic
_symmetry_space_group_name_Hall '-P 1'
_symmetry_space_group_name_H-M 'P -1'
_atom_sites_solution_hydrogens geom
_atom_sites_solution_primary direct
_atom_sites_solution_secondary difmap
_audit_creation_method SHELXL-97
_cell_angle_alpha 92.436(3)
_cell_angle_beta 92.193(3)
_cell_angle_gamma 94.341(3)
_cell_formula_units_Z 2
_cell_length_a 6.2726(2)
_cell_length_b 6.3462(2)
_cell_length_c 9.1745(3)
_cell_measurement_reflns_used 5534
_cell_measurement_temperature 293(2)
_cell_measurement_theta_max 44.6979
_cell_measurement_theta_min 3.2157
_cell_volume 363.52(2)
_computing_cell_refinement
;
<i>CrysAlis PRO</i> (Agilent, 2012)
;
_computing_data_collection
;
<i>CrysAlis PRO</i> (Agilent, 2012)
;
_computing_data_reduction
;
<i>CrysAlis RED</i> (Agilent, 2012)
;
_computing_molecular_graphics
;
<i>DIAMOND</i> (Brandenburg <i>et al.</i>, 1999) and <i>Mercury</i>
(Macrae <i>et al.</i>,
2008)
;
_computing_publication_material
;
<i>WinGX</i> (Farrugia, 1999) and <i>publCIF</i> (Westrip, 2010)
;
_computing_structure_refinement 'SHELXL97 (Sheldrick, 2008)'
_computing_structure_solution 'SHELXS97 (Sheldrick, 2008)'
_diffrn_ambient_temperature 293(2)
_diffrn_detector_area_resol_mean 8.3622
_diffrn_measured_fraction_theta_full 0.988
_diffrn_measured_fraction_theta_max 0.988
_diffrn_measurement_device_type 'Agilent Xcalibur (Sapphire2)'
_diffrn_measurement_method '\w scans'
_diffrn_radiation_monochromator graphite
_diffrn_radiation_source 'Enhance (Mo) X-ray Source'
_diffrn_radiation_type MoK\a
_diffrn_radiation_wavelength 0.7107
_diffrn_reflns_av_R_equivalents 0.0176
_diffrn_reflns_av_sigmaI/netI 0.0171
_diffrn_reflns_limit_h_max 8
_diffrn_reflns_limit_h_min -5
_diffrn_reflns_limit_k_max 9
_diffrn_reflns_limit_k_min -9
_diffrn_reflns_limit_l_max 13
_diffrn_reflns_limit_l_min -13
_diffrn_reflns_number 6396
_diffrn_reflns_theta_full 30.50
_diffrn_reflns_theta_max 30.50
_diffrn_reflns_theta_min 3.22
_exptl_absorpt_coefficient_mu 0.720
_exptl_absorpt_correction_T_max 0.8873
_exptl_absorpt_correction_T_min 0.7368
_exptl_absorpt_correction_type multi-scan
_exptl_absorpt_process_details
;
(CrysAlis RED; Agilent, 2012)
;
_exptl_crystal_colour 'Light yellow'
_exptl_crystal_density_diffrn 1.422
_exptl_crystal_density_meas 1.398
_exptl_crystal_density_method flotation
_exptl_crystal_description parallelipipedic
_exptl_crystal_F_000 164
_exptl_crystal_size_max 0.4973
_exptl_crystal_size_mid 0.4203
_exptl_crystal_size_min 0.1700
_refine_diff_density_max 0.399
_refine_diff_density_min -0.251
_refine_ls_extinction_coef 0.294(15)
_refine_ls_extinction_expression Fc^*^=kFc[1+0.001xFc^2^\l^3^/sin(2\q)]^-1/4^
_refine_ls_extinction_method 'SHELXL97 (Sheldrick, 2008)'
_refine_ls_goodness_of_fit_ref 1.076
_refine_ls_hydrogen_treatment constr
_refine_ls_matrix_type full
_refine_ls_number_constraints 0
_refine_ls_number_parameters 74
_refine_ls_number_reflns 2189
_refine_ls_number_restraints 0
_refine_ls_restrained_S_all 1.076
_refine_ls_R_factor_all 0.0276
_refine_ls_R_factor_gt 0.0245
_refine_ls_shift/su_max 0.001
_refine_ls_shift/su_mean 0.000
_refine_ls_structure_factor_coef Fsqd
_refine_ls_weighting_details 'calc w=1/[\s^2^(Fo^2^)+(0.0383P)^2^+0.0716P] where P=(Fo^2^+2Fc^2^)/3'
_refine_ls_weighting_scheme calc
_refine_ls_wR_factor_gt 0.0706
_refine_ls_wR_factor_ref 0.0720
_reflns_number_gt 1947
_reflns_number_total 2189
_reflns_threshold_expression I>2sigma(I)
_cod_data_source_file cv5396.cif
_cod_data_source_block I
_cod_database_code 2237791
_cod_database_fobs_code 2237791

loop_
_symmetry_equiv_pos_as_xyz
'x, y, z'
'-x, -y, -z'

loop_
_atom_site_type_symbol
_atom_site_label
_atom_site_fract_x
_atom_site_fract_y
_atom_site_fract_z
_atom_site_U_iso_or_equiv
_atom_site_adp_type
_atom_site_calc_flag
_atom_site_refinement_flags
_atom_site_occupancy
_atom_site_symmetry_multiplicity
Cl Cl1 0.19093(4) 0.72470(4) 0.47679(3) 0.02934(10) Uani d . 1 1
S S1 0.68519(5) 0.78130(5) 0.20850(3) 0.03649(10) Uani d . 1 1
C C1 0.45634(19) 0.73609(17) 0.11677(11) 0.0294(2) Uani d . 1 1
N N1 0.2924(2) 0.7024(2) 0.05464(13) 0.0458(3) Uani d . 1 1
N N2 0.31015(15) 0.22026(15) 0.43178(10) 0.0305(2) Uani d . 1 1
H H2A 0.4348 0.2481 0.4811 0.046 Uiso calc R 1 1
H H2B 0.2590 0.0888 0.4473 0.046 Uiso calc R 1 1
H H2C 0.2178 0.3109 0.4619 0.046 Uiso calc R 1 1
C C2 0.34163(16) 0.24184(17) 0.27393(12) 0.0288(2) Uani d . 1 1
H H2D 0.4449 0.1449 0.2424 0.035 Uiso calc R 1 1
H H2E 0.4007 0.3844 0.2582 0.035 Uiso calc R 1 1
C C3 0.13799(19) 0.19753(19) 0.18191(12) 0.0322(2) Uani d . 1 1
H H3E 0.1733 0.1811 0.0803 0.039 Uiso calc R 1 1
H H3D 0.0665 0.0651 0.2095 0.039 Uiso calc R 1 1
N N3 -0.01089(16) 0.36715(17) 0.19736(11) 0.0345(2) Uani d . 1 1
H H3A -0.1283 0.3334 0.1412 0.052 Uiso calc R 1 1
H H3B 0.0525 0.4885 0.1701 0.052 Uiso calc R 1 1
H H3C -0.0462 0.3812 0.2901 0.052 Uiso calc R 1 1

loop_
_atom_site_aniso_label
_atom_site_aniso_U_11
_atom_site_aniso_U_22
_atom_site_aniso_U_33
_atom_site_aniso_U_12
_atom_site_aniso_U_13
_atom_site_aniso_U_23
Cl1 0.02482(13) 0.02877(14) 0.03390(15) -0.00093(8) 0.00252(9) -0.00075(9)
S1 0.02975(16) 0.04342(18) 0.03524(17) -0.00037(11) -0.00273(11) -0.00101(12)
C1 0.0356(5) 0.0265(5) 0.0262(5) 0.0033(4) -0.0003(4) 0.0020(3)
N1 0.0446(6) 0.0482(6) 0.0434(6) 0.0040(5) -0.0144(5) 0.0008(5)
N2 0.0269(4) 0.0339(5) 0.0312(4) 0.0058(3) -0.0035(3) 0.0048(3)
C2 0.0229(4) 0.0312(5) 0.0329(5) 0.0040(4) 0.0042(4) 0.0030(4)
C3 0.0337(5) 0.0347(5) 0.0275(5) 0.0027(4) -0.0009(4) -0.0066(4)
N3 0.0291(4) 0.0447(5) 0.0296(5) 0.0075(4) -0.0064(3) 0.0002(4)

loop_
_atom_type_symbol
_atom_type_description
_atom_type_scat_dispersion_real
_atom_type_scat_dispersion_imag
_atom_type_scat_source
C C 0.0033 0.0016 'International Tables Vol C Tables 4.2.6.8 and 6.1.1.4'
H H 0.0000 0.0000 'International Tables Vol C Tables 4.2.6.8 and 6.1.1.4'
Cl Cl 0.1484 0.1585 'International Tables Vol C Tables 4.2.6.8 and 6.1.1.4'
N N 0.0061 0.0033 'International Tables Vol C Tables 4.2.6.8 and 6.1.1.4'
S S 0.1246 0.1234 'International Tables Vol C Tables 4.2.6.8 and 6.1.1.4'

loop_
_geom_angle_atom_site_label_1
_geom_angle_atom_site_label_2
_geom_angle_atom_site_label_3
_geom_angle
N1 C1 S1 178.48(11)
C2 N2 H2A 109.5
C2 N2 H2B 109.5
H2A N2 H2B 109.5
C2 N2 H2C 109.5
H2A N2 H2C 109.5
H2B N2 H2C 109.5
N2 C2 C3 113.06(9)
N2 C2 H2D 109.0
C3 C2 H2D 109.0
N2 C2 H2E 109.0
C3 C2 H2E 109.0
H2D C2 H2E 107.8
N3 C3 C2 112.98(9)
N3 C3 H3E 109.0
C2 C3 H3E 109.0
N3 C3 H3D 109.0
C2 C3 H3D 109.0
H3E C3 H3D 107.8
C3 N3 H3A 109.5
C3 N3 H3B 109.5
H3A N3 H3B 109.5
C3 N3 H3C 109.5
H3A N3 H3C 109.5
H3B N3 H3C 109.5

loop_
_geom_bond_atom_site_label_1
_geom_bond_atom_site_label_2
_geom_bond_distance
S1 C1 1.6358(12)
C1 N1 1.1573(16)
N2 C2 1.4798(14)
N2 H2A 0.8900
N2 H2B 0.8900
N2 H2C 0.8900
C2 C3 1.5054(15)
C2 H2D 0.9700
C2 H2E 0.9700
C3 N3 1.4834(15)
C3 H3E 0.9700
C3 H3D 0.9700
N3 H3A 0.8900
N3 H3B 0.8900
N3 H3C 0.8900

loop_
_geom_hbond_atom_site_label_D
_geom_hbond_atom_site_label_H
_geom_hbond_atom_site_label_A
_geom_hbond_site_symmetry_A
_geom_hbond_distance_DH
_geom_hbond_distance_HA
_geom_hbond_distance_DA
_geom_hbond_angle_DHA
N2 H2A Cl1 2_666 0.89 2.36 3.1982(9) 157.7
N2 H2B Cl1 1_545 0.89 2.35 3.2246(10) 168.8
N2 H2C Cl1 2_566 0.89 2.64 3.3237(10) 134.3
N3 H3C Cl1 2_566 0.89 2.46 3.2953(11) 157.5
N3 H3A N1 2_565 0.89 2.03 2.8533(14) 153.0
N2 H2C Cl1 . 0.89 2.64 3.3543(10) 137.7
N3 H3B N1 . 0.89 2.27 3.1106(17) 156.9

loop_
_geom_torsion_atom_site_label_1
_geom_torsion_atom_site_label_2
_geom_torsion_atom_site_label_3
_geom_torsion_atom_site_label_4
_geom_torsion
N2 C2 C3 N3 72.09(12)
